data_1514776
loop_
_publ_author_name
'Coste, Alexis'
'Kim, Justin'
'Adams, Timothy C.'
'Movassaghi, Mohammad'

_publ_section_title
;
 Concise Total Synthesis of (+)-Bionectins A and C.
;
_journal_issue 8
_journal_name_full 'Chemical science (Royal Society of Chemistry : 2010)'
_journal_page_first 3191
_journal_page_last 3197
_journal_paper_doi 10.1039/C3SC51150B
_journal_volume 4
_journal_year 2013
_chemical_absolute_configuration ad
_chemical_formula_sum 'C38 H42 Cl2 N4 O7 S Si'
_chemical_formula_weight 797.81
_chemical_name_systematic
;
?
;
_space_group_IT_number 19
_symmetry_cell_setting orthorhombic
_symmetry_space_group_name_Hall 'P 2ac 2ab'
_symmetry_space_group_name_H-M 'P 21 21 21'
_atom_sites_solution_hydrogens geom
_atom_sites_solution_primary direct
_atom_sites_solution_secondary difmap
_audit_creation_method SHELXL-97
_cell_angle_alpha 90.00
_cell_angle_beta 90.00
_cell_angle_gamma 90.00
_cell_formula_units_Z 4
_cell_length_a 9.7839(4)
_cell_length_b 16.5231(8)
_cell_length_c 24.2524(12)
_cell_measurement_reflns_used 9380
_cell_measurement_temperature 100(2)
_cell_measurement_theta_max 30.40
_cell_measurement_theta_min 2.56
_cell_volume 3920.7(3)
_computing_cell_refinement 'Bruker SAINT'
_computing_data_collection 'Bruker APEX2'
_computing_data_reduction 'Bruker SAINT'
_computing_molecular_graphics 'Bruker SHELXTL'
_computing_publication_material 'Bruker SHELXTL'
_computing_structure_refinement 'SHELXL-97 (Sheldrick, 2008)'
_computing_structure_solution 'SHELXS-97 (Sheldrick, 2008)'
_diffrn_ambient_temperature 100(2)
_diffrn_detector_area_resol_mean 8.3
_diffrn_measured_fraction_theta_full 0.999
_diffrn_measured_fraction_theta_max 0.999
_diffrn_measurement_device_type 'Bruker APEX-II CCD'
_diffrn_measurement_method '\f and \w scans'
_diffrn_radiation_monochromator graphite
_diffrn_radiation_source 'fine-focus sealed tube'
_diffrn_radiation_type MoK\a
_diffrn_radiation_wavelength 0.71073
_diffrn_reflns_av_R_equivalents 0.0486
_diffrn_reflns_av_sigmaI/netI 0.0299
_diffrn_reflns_limit_h_max 13
_diffrn_reflns_limit_h_min -13
_diffrn_reflns_limit_k_max 22
_diffrn_reflns_limit_k_min -23
_diffrn_reflns_limit_l_max 33
_diffrn_reflns_limit_l_min -33
_diffrn_reflns_number 84425
_diffrn_reflns_theta_full 29.80
_diffrn_reflns_theta_max 29.80
_diffrn_reflns_theta_min 1.49
_exptl_absorpt_coefficient_mu 0.303
_exptl_absorpt_correction_T_max 0.9704
_exptl_absorpt_correction_T_min 0.9282
_exptl_absorpt_correction_type multi-scan
_exptl_absorpt_process_details 'SADABS (Sheldrick, 2009)'
_exptl_crystal_density_diffrn 1.352
_exptl_crystal_density_method 'not measured'
_exptl_crystal_description block
_exptl_crystal_F_000 1672
_exptl_crystal_size_max 0.25
_exptl_crystal_size_mid 0.10
_exptl_crystal_size_min 0.10
_refine_diff_density_max 0.359
_refine_diff_density_min -0.658
_refine_diff_density_rms 0.058
_refine_ls_abs_structure_details 'Flack H D (1983), Acta Cryst. A39, 876-881'
_refine_ls_abs_structure_Flack -0.04(6)
_refine_ls_extinction_method none
_refine_ls_goodness_of_fit_ref 1.100
_refine_ls_hydrogen_treatment mixed
_refine_ls_matrix_type full
_refine_ls_number_parameters 536
_refine_ls_number_reflns 11230
_refine_ls_number_restraints 146
_refine_ls_restrained_S_all 1.105
_refine_ls_R_factor_all 0.0544
_refine_ls_R_factor_gt 0.0485
_refine_ls_shift/su_max 0.001
_refine_ls_shift/su_mean 0.000
_refine_ls_structure_factor_coef Fsqd
_refine_ls_weighting_details 'calc w=1/[\s^2^(Fo^2^)+(0.0497P)^2^+2.4005P] where P=(Fo^2^+2Fc^2^)/3'
_refine_ls_weighting_scheme calc
_refine_ls_wR_factor_gt 0.1186
_refine_ls_wR_factor_ref 0.1218
_reflns_number_gt 10212
_reflns_number_total 11230
_reflns_threshold_expression >2sigma(I)
_cod_data_source_file c3sc51150b.txt
_cod_data_source_block x8_11120
_cod_depositor_comments
;
The following automatic conversions were performed:

'_symmetry_cell_setting' value 'Orthorhombic' changed to
'orthorhombic' according to
/usr/data/users/saulius/automatic-downloads/retrospective/RSC/lib/dictionaries/cif_core.dic
dictionary named 'cif_core.dic' version 2.4.2 from 2011-04-26.

Automatic conversion script
Id: cif_fix_values 2281 2013-09-26 08:29:07Z andrius 
;
_cod_original_sg_symbol_H-M P2(1)2(1)2(1)
_cod_database_code 1514776

loop_
_symmetry_equiv_pos_as_xyz
'x, y, z'
'-x+1/2, -y, z+1/2'
'-x, y+1/2, -z+1/2'
'x+1/2, -y+1/2, -z'

loop_
_atom_site_label
_atom_site_type_symbol
_atom_site_fract_x
_atom_site_fract_y
_atom_site_fract_z
_atom_site_U_iso_or_equiv
_atom_site_adp_type
_atom_site_occupancy
_atom_site_symmetry_multiplicity
_atom_site_calc_flag
_atom_site_refinement_flags
_atom_site_disorder_assembly
_atom_site_disorder_group
S1 S -0.14664(6) -0.16680(4) -0.21822(2) 0.02944(12) Uani 1 1 d . . .
N1 N -0.14889(18) -0.13771(11) -0.15255(7) 0.0211(3) Uani 1 1 d . . .
O1 O 0.19582(19) -0.23322(11) -0.16787(7) 0.0340(4) Uani 1 1 d . . .
O2 O -0.09449(18) -0.29415(10) 0.01193(7) 0.0307(4) Uani 1 1 d . . .
C2 C -0.0117(2) -0.12375(12) -0.12578(8) 0.0176(3) Uani 1 1 d . . .
H2 H 0.0542 -0.0978 -0.1519 0.021 Uiso 1 1 calc R . .
O3 O -0.07002(15) -0.09706(9) 0.02404(6) 0.0191(3) Uani 1 1 d . B .
C3 C -0.04686(19) -0.06657(11) -0.07654(8) 0.0163(3) Uani 1 1 d . . .
O4 O -0.0575(2) -0.23469(11) -0.22072(7) 0.0374(4) Uani 1 1 d . . .
C4 C -0.1800(2) -0.02899(12) -0.09339(8) 0.0186(4) Uani 1 1 d . . .
O5 O -0.2866(2) -0.17417(13) -0.23507(7) 0.0428(5) Uani 1 1 d . . .
C5 C -0.2480(2) 0.03547(13) -0.06984(10) 0.0248(4) Uani 1 1 d . . .
H5 H -0.2052 0.0676 -0.0423 0.030 Uiso 1 1 calc R . .
C6 C -0.3806(2) 0.05247(15) -0.08727(11) 0.0322(5) Uani 1 1 d . . .
H6 H -0.4289 0.0969 -0.0719 0.039 Uiso 1 1 calc R . .
C7 C -0.4419(3) 0.00490(16) -0.12681(11) 0.0361(6) Uani 1 1 d . . .
H7 H -0.5327 0.0171 -0.1379 0.043 Uiso 1 1 calc R . .
C8 C -0.3749(2) -0.06057(15) -0.15102(10) 0.0300(5) Uani 1 1 d . . .
H8 H -0.4189 -0.0940 -0.1775 0.036 Uiso 1 1 calc R . .
C9 C -0.2405(2) -0.07469(13) -0.13471(8) 0.0224(4) Uani 1 1 d . . .
N10 N 0.04591(19) -0.19483(10) -0.10055(7) 0.0198(3) Uani 1 1 d . . .
C11 C 0.0328(2) -0.19491(12) -0.04014(8) 0.0178(4) Uani 1 1 d . . .
H11 H 0.1219 -0.1785 -0.0233 0.021 Uiso 1 1 calc R . .
C12 C -0.0727(2) -0.12984(11) -0.02936(8) 0.0169(3) Uani 1 1 d . . .
H12 H -0.1651 -0.1541 -0.0354 0.020 Uiso 1 1 calc R . .
C13 C -0.0037(2) -0.27994(12) -0.02116(9) 0.0222(4) Uani 1 1 d . . .
N14 N 0.0747(2) -0.33599(11) -0.04640(8) 0.0266(4) Uani 1 1 d . . .
C15 C 0.1821(2) -0.31273(13) -0.08510(9) 0.0272(4) Uani 1 1 d . . .
H15A H 0.2060 -0.3603 -0.1080 0.033 Uiso 1 1 calc R . .
H15B H 0.2646 -0.2973 -0.0640 0.033 Uiso 1 1 calc R . .
C16 C 0.1431(2) -0.24297(13) -0.12299(9) 0.0242(4) Uani 1 1 d . . .
C17 C 0.0587(3) -0.42206(13) -0.03312(12) 0.0371(6) Uani 1 1 d . . .
H17A H -0.0044 -0.4280 -0.0020 0.056 Uiso 1 1 calc R . .
H17B H 0.1477 -0.4450 -0.0232 0.056 Uiso 1 1 calc R . .
H17C H 0.0220 -0.4507 -0.0652 0.056 Uiso 1 1 calc R . .
C18 C -0.0727(3) -0.08533(16) -0.25405(9) 0.0320(5) Uani 1 1 d . . .
C19 C 0.0651(3) -0.08724(17) -0.26785(10) 0.0363(5) Uani 1 1 d . . .
H19 H 0.1191 -0.1336 -0.2599 0.044 Uiso 1 1 calc R . .
C20 C 0.1223(3) -0.02049(19) -0.29329(11) 0.0433(7) Uani 1 1 d . . .
H20 H 0.2157 -0.0216 -0.3040 0.052 Uiso 1 1 calc R . .
C21 C 0.0445(4) 0.0480(2) -0.30338(11) 0.0478(7) Uani 1 1 d . . .
H21 H 0.0855 0.0941 -0.3200 0.057 Uiso 1 1 calc R . .
C22 C -0.0926(3) 0.0496(2) -0.28943(11) 0.0505(8) Uani 1 1 d . . .
H22 H -0.1453 0.0967 -0.2966 0.061 Uiso 1 1 calc R . .
C23 C -0.1532(3) -0.01684(19) -0.26513(11) 0.0438(7) Uani 1 1 d . . .
H23 H -0.2477 -0.0163 -0.2561 0.053 Uiso 1 1 calc R . .
N1' N 0.22544(17) 0.06213(10) -0.01741(8) 0.0207(3) Uani 1 1 d . . .
C2' C 0.1253(2) 0.00134(11) -0.01246(8) 0.0182(4) Uani 1 1 d . B .
C3' C 0.0663(2) -0.00849(11) -0.06320(8) 0.0163(3) Uani 1 1 d . . .
C4' C 0.1264(2) 0.04902(12) -0.10126(8) 0.0193(4) Uani 1 1 d . . .
C5' C 0.0978(2) 0.07013(13) -0.15575(9) 0.0252(4) Uani 1 1 d . . .
H5' H 0.0298 0.0420 -0.1761 0.030 Uiso 1 1 calc R . .
C6' C 0.1707(3) 0.13320(14) -0.17964(11) 0.0329(5) Uani 1 1 d . . .
H6' H 0.1521 0.1485 -0.2166 0.039 Uiso 1 1 calc R . .
O6' O 0.27926(18) 0.05652(11) 0.07365(7) 0.0337(4) Uani 1 1 d . . .
C7' C 0.2706(2) 0.17416(14) -0.14992(11) 0.0316(5) Uani 1 1 d . . .
H7' H 0.3196 0.2166 -0.1674 0.038 Uiso 1 1 calc R . .
C8' C 0.3008(2) 0.15535(13) -0.09608(11) 0.0280(5) Uani 1 1 d . . .
H8' H 0.3690 0.1840 -0.0761 0.034 Uiso 1 1 calc R . .
C9' C 0.2268(2) 0.09207(12) -0.07189(9) 0.0213(4) Uani 1 1 d . . .
C10' C 0.2955(2) 0.08849(13) 0.02922(10) 0.0270(4) Uani 1 1 d . A .
O7' O 0.3735(2) 0.15039(11) 0.01714(8) 0.0397(4) Uani 1 1 d DU . .
C11' C 0.4826(17) 0.1885(10) 0.0522(8) 0.0441(11) Uani 0.193(10) 1 d PDU A 1
C12' C 0.564(2) 0.2422(12) 0.0139(9) 0.0597(15) Uani 0.193(10) 1 d PDU A 1
H12A H 0.6368 0.2105 -0.0034 0.090 Uiso 0.193(10) 1 calc PR A 1
H12B H 0.6038 0.2869 0.0350 0.090 Uiso 0.193(10) 1 calc PR A 1
H12C H 0.5033 0.2640 -0.0147 0.090 Uiso 0.193(10) 1 calc PR A 1
C13' C 0.566(3) 0.1248(16) 0.0814(14) 0.0553(13) Uani 0.193(10) 1 d PDU A 1
H13A H 0.5952 0.0835 0.0549 0.083 Uiso 0.193(10) 1 calc PR A 1
H13B H 0.5106 0.0994 0.1103 0.083 Uiso 0.193(10) 1 calc PR A 1
H13C H 0.6468 0.1500 0.0981 0.083 Uiso 0.193(10) 1 calc PR A 1
C14' C 0.395(2) 0.2358(12) 0.0926(9) 0.0512(13) Uani 0.193(10) 1 d PDU A 1
H14A H 0.4492 0.2800 0.1085 0.077 Uiso 0.193(10) 1 calc PR A 1
H14B H 0.3640 0.1998 0.1222 0.077 Uiso 0.193(10) 1 calc PR A 1
H14C H 0.3158 0.2583 0.0733 0.077 Uiso 0.193(10) 1 calc PR A 1
C11B C 0.4426(5) 0.1969(2) 0.0627(2) 0.0441(11) Uani 0.807(10) 1 d PD A 2
C12B C 0.4999(6) 0.2668(3) 0.0307(2) 0.0597(15) Uani 0.807(10) 1 d PD A 2
H12D H 0.5699 0.2471 0.0051 0.090 Uiso 0.807(10) 1 calc PR A 2
H12E H 0.5408 0.3058 0.0563 0.090 Uiso 0.807(10) 1 calc PR A 2
H12F H 0.4264 0.2931 0.0099 0.090 Uiso 0.807(10) 1 calc PR A 2
C13B C 0.5554(7) 0.1422(3) 0.0866(3) 0.0553(13) Uani 0.807(10) 1 d PD A 2
H13D H 0.5134 0.0975 0.1070 0.083 Uiso 0.807(10) 1 calc PR A 2
H13E H 0.6134 0.1739 0.1115 0.083 Uiso 0.807(10) 1 calc PR A 2
H13F H 0.6111 0.1204 0.0565 0.083 Uiso 0.807(10) 1 calc PR A 2
C14B C 0.3435(6) 0.2251(3) 0.1063(2) 0.0512(13) Uani 0.807(10) 1 d PD A 2
H14D H 0.2744 0.2602 0.0894 0.077 Uiso 0.807(10) 1 calc PR A 2
H14E H 0.3930 0.2554 0.1347 0.077 Uiso 0.807(10) 1 calc PR A 2
H14F H 0.2988 0.1781 0.1230 0.077 Uiso 0.807(10) 1 calc PR A 2
C15' C 0.1815(3) -0.12217(16) 0.08508(10) 0.0323(5) Uani 1 1 d . B .
H15C H 0.2343 -0.1504 0.0560 0.039 Uiso 1 1 calc R . .
H15D H 0.2471 -0.0923 0.1086 0.039 Uiso 1 1 calc R . .
C16' C 0.1070(4) -0.1851(2) 0.12030(15) 0.0579(9) Uani 1 1 d . . .
H16A H 0.0508 -0.1576 0.1480 0.087 Uiso 1 1 calc R . .
H16B H 0.1742 -0.2197 0.1388 0.087 Uiso 1 1 calc R . .
H16C H 0.0485 -0.2184 0.0966 0.087 Uiso 1 1 calc R . .
Si1 Si 0.06315(6) -0.04831(4) 0.05191(2) 0.02151(12) Uani 1 1 d DU . .
C17' C -0.0150(4) 0.0131(2) 0.10756(14) 0.0300(7) Uani 0.755(5) 1 d PDU B 1
H17D H -0.0848 -0.0201 0.1266 0.036 Uiso 0.755(5) 1 calc PR B 1
H17E H 0.0566 0.0268 0.1349 0.036 Uiso 0.755(5) 1 calc PR B 1
C18' C -0.0803(6) 0.0897(3) 0.08819(19) 0.0633(13) Uani 0.755(5) 1 d PDU B 1
H18A H -0.0107 0.1249 0.0717 0.095 Uiso 0.755(5) 1 calc PR B 1
H18B H -0.1227 0.1174 0.1195 0.095 Uiso 0.755(5) 1 calc PR B 1
H18C H -0.1503 0.0770 0.0606 0.095 Uiso 0.755(5) 1 calc PR B 1
C17A C -0.0264(12) 0.0405(7) 0.0892(4) 0.0300(7) Uani 0.245(5) 1 d PDU B 2
H17F H 0.0417 0.0835 0.0965 0.036 Uiso 0.245(5) 1 calc PR B 2
H17G H -0.0972 0.0633 0.0646 0.036 Uiso 0.245(5) 1 calc PR B 2
C18A C -0.0915(16) 0.0168(10) 0.1423(5) 0.0633(13) Uani 0.245(5) 1 d PDU B 2
H18D H -0.1457 -0.0324 0.1369 0.095 Uiso 0.245(5) 1 calc PR B 2
H18E H -0.1512 0.0606 0.1551 0.095 Uiso 0.245(5) 1 calc PR B 2
H18F H -0.0205 0.0066 0.1700 0.095 Uiso 0.245(5) 1 calc PR B 2
C1S C -0.4328(7) 0.2453(3) -0.2496(2) 0.0252(12) Uani 0.488(5) 1 d PDU C 1
H1S1 H -0.5299 0.2371 -0.2596 0.030 Uiso 0.488(5) 1 calc PR C 1
H1S2 H -0.3791 0.2484 -0.2842 0.030 Uiso 0.488(5) 1 calc PR C 1
Cl1 Cl -0.41581(18) 0.33799(11) -0.21278(10) 0.0506(7) Uani 0.488(5) 1 d PDU C 1
Cl2 Cl -0.3764(2) 0.16377(16) -0.21068(10) 0.0622(7) Uani 0.488(5) 1 d PDU C 1
C2S C -0.434(2) 0.2325(8) -0.2531(6) 0.128(5) Uani 0.512(5) 1 d PDU C 2
H1S3 H -0.5251 0.2484 -0.2668 0.154 Uiso 0.512(5) 1 calc PR C 2
H1S4 H -0.3654 0.2478 -0.2813 0.154 Uiso 0.512(5) 1 calc PR C 2
Cl3 Cl -0.3980(5) 0.2860(7) -0.1903(2) 0.235(5) Uani 0.512(5) 1 d PDU C 2
Cl4 Cl -0.4296(9) 0.1266(5) -0.2433(3) 0.239(5) Uani 0.512(5) 1 d PDU C 2

loop_
_atom_site_aniso_label
_atom_site_aniso_U_11
_atom_site_aniso_U_22
_atom_site_aniso_U_33
_atom_site_aniso_U_23
_atom_site_aniso_U_13
_atom_site_aniso_U_12
S1 0.0365(3) 0.0332(3) 0.0186(2) -0.0035(2) -0.0072(2) -0.0033(2)
N1 0.0230(8) 0.0233(8) 0.0171(7) -0.0001(6) -0.0055(7) -0.0006(7)
O1 0.0401(10) 0.0368(9) 0.0251(8) -0.0053(7) 0.0051(7) 0.0111(8)
O2 0.0355(9) 0.0218(7) 0.0348(9) 0.0078(6) 0.0035(7) -0.0028(6)
C2 0.0212(9) 0.0170(8) 0.0147(8) -0.0008(6) -0.0020(7) 0.0001(7)
O3 0.0198(6) 0.0218(6) 0.0156(6) -0.0016(5) 0.0002(5) -0.0031(5)
C3 0.0166(8) 0.0148(8) 0.0176(8) 0.0000(6) -0.0006(7) 0.0004(6)
O4 0.0527(11) 0.0318(9) 0.0277(8) -0.0122(7) -0.0064(8) 0.0015(8)
C4 0.0176(8) 0.0169(8) 0.0213(9) 0.0057(7) -0.0009(7) 0.0003(7)
O5 0.0411(10) 0.0599(13) 0.0273(9) -0.0022(9) -0.0134(8) -0.0118(10)
C5 0.0228(10) 0.0212(10) 0.0303(10) 0.0033(8) 0.0003(8) 0.0020(8)
C6 0.0259(10) 0.0309(11) 0.0397(12) 0.0088(10) 0.0020(9) 0.0100(9)
C7 0.0234(11) 0.0409(14) 0.0441(14) 0.0126(11) -0.0065(10) 0.0079(10)
C8 0.0228(10) 0.0347(12) 0.0327(11) 0.0063(9) -0.0094(9) -0.0007(9)
C9 0.0247(10) 0.0236(10) 0.0189(9) 0.0050(7) -0.0040(7) 0.0009(8)
N10 0.0259(9) 0.0173(7) 0.0164(7) -0.0010(6) -0.0010(6) 0.0045(7)
C11 0.0185(9) 0.0180(8) 0.0169(8) 0.0004(7) -0.0022(7) 0.0015(7)
C12 0.0192(8) 0.0152(8) 0.0162(8) 0.0001(6) -0.0008(7) -0.0006(7)
C13 0.0270(10) 0.0163(9) 0.0235(10) 0.0037(7) -0.0070(8) 0.0008(8)
N14 0.0335(10) 0.0159(8) 0.0303(9) 0.0006(7) -0.0063(8) 0.0039(7)
C15 0.0319(11) 0.0231(10) 0.0267(10) -0.0042(8) -0.0030(9) 0.0096(9)
C16 0.0273(10) 0.0219(9) 0.0233(9) -0.0060(7) -0.0016(8) 0.0063(8)
C17 0.0472(15) 0.0144(9) 0.0497(14) 0.0019(9) -0.0120(12) 0.0035(10)
C18 0.0400(13) 0.0398(13) 0.0162(9) 0.0024(9) -0.0017(9) 0.0007(11)
C19 0.0437(14) 0.0427(14) 0.0225(10) -0.0018(9) 0.0063(10) 0.0052(12)
C20 0.0468(16) 0.0545(17) 0.0285(12) 0.0022(11) 0.0120(11) 0.0008(13)
C21 0.065(2) 0.0512(17) 0.0271(12) 0.0125(12) 0.0151(13) 0.0022(16)
C22 0.0606(19) 0.0599(18) 0.0308(13) 0.0212(13) 0.0085(12) 0.0149(16)
C23 0.0454(16) 0.0572(17) 0.0289(12) 0.0177(12) 0.0017(11) 0.0101(14)
N1' 0.0177(7) 0.0165(8) 0.0277(9) -0.0007(7) -0.0017(7) -0.0018(6)
C2' 0.0179(9) 0.0128(8) 0.0240(9) -0.0014(7) -0.0001(7) -0.0005(7)
C3' 0.0162(8) 0.0138(8) 0.0190(8) -0.0002(6) 0.0024(7) 0.0005(7)
C4' 0.0184(8) 0.0147(8) 0.0249(9) -0.0001(7) 0.0034(7) 0.0017(7)
C5' 0.0299(11) 0.0200(9) 0.0256(10) 0.0040(8) 0.0052(8) 0.0021(8)
C6' 0.0435(14) 0.0236(11) 0.0316(12) 0.0081(9) 0.0117(10) 0.0042(10)
O6' 0.0357(9) 0.0302(8) 0.0353(9) -0.0042(7) -0.0120(7) -0.0040(7)
C7' 0.0292(11) 0.0187(10) 0.0468(14) 0.0101(9) 0.0161(10) 0.0009(9)
C8' 0.0193(9) 0.0179(9) 0.0469(13) 0.0000(9) 0.0075(9) 0.0005(8)
C9' 0.0172(9) 0.0149(8) 0.0319(10) 0.0011(8) 0.0053(8) 0.0016(7)
C10' 0.0230(10) 0.0181(9) 0.0399(12) -0.0033(9) -0.0087(9) 0.0019(8)
O7' 0.0403(10) 0.0253(8) 0.0534(11) -0.0004(8) -0.0150(9) -0.0167(7)
C11' 0.038(2) 0.0238(15) 0.070(3) -0.0087(15) -0.022(2) -0.0096(17)
C12' 0.054(3) 0.038(2) 0.087(3) -0.001(2) -0.016(2) -0.027(2)
C13' 0.042(2) 0.037(3) 0.087(3) -0.011(2) -0.031(2) -0.007(2)
C14' 0.056(3) 0.0317(18) 0.066(3) -0.0155(18) -0.021(2) 0.000(2)
C11B 0.038(2) 0.0238(15) 0.070(3) -0.0087(15) -0.022(2) -0.0096(17)
C12B 0.054(3) 0.038(2) 0.087(3) -0.001(2) -0.016(2) -0.027(2)
C13B 0.042(2) 0.037(3) 0.087(3) -0.011(2) -0.031(2) -0.007(2)
C14B 0.056(3) 0.0317(18) 0.066(3) -0.0155(18) -0.021(2) 0.000(2)
C15' 0.0329(12) 0.0404(13) 0.0236(11) 0.0077(9) -0.0092(9) -0.0055(10)
C16' 0.063(2) 0.0505(18) 0.060(2) 0.0297(16) -0.0088(17) -0.0081(16)
Si1 0.0217(3) 0.0258(3) 0.0170(2) -0.0044(2) 0.0006(2) -0.0032(2)
C17' 0.0349(15) 0.0340(19) 0.0211(16) -0.0059(12) 0.0014(13) 0.0014(14)
C18' 0.069(3) 0.070(3) 0.050(2) -0.016(2) -0.007(2) 0.045(2)
C17A 0.0349(15) 0.0340(19) 0.0211(16) -0.0059(12) 0.0014(13) 0.0014(14)
C18A 0.069(3) 0.070(3) 0.050(2) -0.016(2) -0.007(2) 0.045(2)
C1S 0.018(2) 0.037(2) 0.021(2) -0.0084(19) 0.010(2) 0.002(2)
Cl1 0.0366(8) 0.0569(11) 0.0583(12) -0.0298(8) -0.0140(7) 0.0052(7)
Cl2 0.0601(12) 0.0664(13) 0.0601(13) 0.0225(10) 0.0102(9) 0.0153(10)
C2S 0.123(12) 0.177(9) 0.085(9) 0.002(8) -0.014(9) 0.063(11)
Cl3 0.106(3) 0.510(13) 0.088(3) -0.055(5) 0.005(2) -0.129(6)
Cl4 0.292(8) 0.210(5) 0.214(6) 0.155(5) 0.180(6) 0.197(5)

loop_
_atom_type_symbol
_atom_type_description
_atom_type_scat_dispersion_real
_atom_type_scat_dispersion_imag
_atom_type_scat_source
C C 0.0033 0.0016 'International Tables Vol C Tables 4.2.6.8 and 6.1.1.4'
H H 0.0000 0.0000 'International Tables Vol C Tables 4.2.6.8 and 6.1.1.4'
N N 0.0061 0.0033 'International Tables Vol C Tables 4.2.6.8 and 6.1.1.4'
O O 0.0106 0.0060 'International Tables Vol C Tables 4.2.6.8 and 6.1.1.4'
Si Si 0.0817 0.0704 'International Tables Vol C Tables 4.2.6.8 and 6.1.1.4'
S S 0.1246 0.1234 'International Tables Vol C Tables 4.2.6.8 and 6.1.1.4'
Cl Cl 0.1484 0.1585 'International Tables Vol C Tables 4.2.6.8 and 6.1.1.4'

loop_
_geom_angle_atom_site_label_1
_geom_angle_atom_site_label_2
_geom_angle_atom_site_label_3
_geom_angle
O4 S1 O5 120.43(12)
O4 S1 N1 106.07(10)
O5 S1 N1 106.53(11)
O4 S1 C18 109.29(13)
O5 S1 C18 108.49(12)
N1 S1 C18 104.92(10)
C9 N1 C2 108.30(16)
C9 N1 S1 120.31(14)
C2 N1 S1 116.37(13)
N10 C2 N1 113.99(16)
N10 C2 C3 104.77(15)
N1 C2 C3 103.03(15)
C12 O3 Si1 124.93(13)
C4 C3 C3' 115.76(15)
C4 C3 C2 103.51(15)
C3' C3 C2 112.92(15)
C4 C3 C12 109.53(15)
C3' C3 C12 112.80(15)
C2 C3 C12 100.95(14)
C5 C4 C9 120.87(19)
C5 C4 C3 128.73(19)
C9 C4 C3 110.03(17)
C4 C5 C6 118.6(2)
C7 C6 C5 120.1(2)
C6 C7 C8 122.1(2)
C9 C8 C7 117.0(2)
C4 C9 C8 121.1(2)
C4 C9 N1 110.15(18)
C8 C9 N1 128.6(2)
C16 N10 C2 125.69(18)
C16 N10 C11 117.45(17)
C2 N10 C11 112.98(15)
N10 C11 C12 103.33(15)
N10 C11 C13 108.84(16)
C12 C11 C13 116.33(17)
O3 C12 C11 114.86(16)
O3 C12 C3 114.35(15)
C11 C12 C3 103.72(15)
O2 C13 N14 125.5(2)
O2 C13 C11 123.23(19)
N14 C13 C11 111.28(19)
C13 N14 C15 121.34(18)
C13 N14 C17 120.3(2)
C15 N14 C17 118.3(2)
N14 C15 C16 114.02(18)
O1 C16 N10 125.5(2)
O1 C16 C15 122.3(2)
N10 C16 C15 112.21(19)
C19 C18 C23 121.1(3)
C19 C18 S1 120.1(2)
C23 C18 S1 118.7(2)
C20 C19 C18 118.8(3)
C19 C20 C21 120.6(3)
C22 C21 C20 120.3(3)
C23 C22 C21 120.4(3)
C22 C23 C18 118.8(3)
C10' N1' C2' 119.75(18)
C10' N1' C9' 130.27(18)
C2' N1' C9' 109.67(17)
C3' C2' N1' 107.55(17)
C3' C2' Si1 124.22(15)
N1' C2' Si1 127.73(15)
C2' C3' C4' 108.86(17)
C2' C3' C3 125.53(17)
C4' C3' C3 125.55(17)
C5' C4' C9' 119.58(19)
C5' C4' C3' 133.27(19)
C9' C4' C3' 107.00(17)
C6' C5' C4' 118.6(2)
C5' C6' C7' 120.7(2)
C8' C7' C6' 122.3(2)
C7' C8' C9' 117.1(2)
C8' C9' C4' 121.8(2)
C8' C9' N1' 131.2(2)
C4' C9' N1' 106.88(17)
O6' C10' O7' 128.0(2)
O6' C10' N1' 121.5(2)
O7' C10' N1' 110.5(2)
C10' O7' C11' 127.9(7)
C10' O7' C11B 119.8(3)
C11' O7' C11B 18.6(7)
O7' C11' C12' 105.8(12)
O7' C11' C13' 111.0(16)
C12' C11' C13' 114.4(16)
O7' C11' C14' 100.4(12)
C12' C11' C14' 113.0(14)
C13' C11' C14' 111.2(16)
C12B C11B O7' 100.5(3)
C12B C11B C14B 111.4(4)
O7' C11B C14B 112.5(3)
C12B C11B C13B 112.3(4)
O7' C11B C13B 107.3(3)
C14B C11B C13B 112.2(4)
C16' C15' Si1 113.0(2)
O3 Si1 C17' 103.68(13)
O3 Si1 C15' 110.03(10)
C17' Si1 C15' 107.48(15)
O3 Si1 C2' 97.33(8)
C17' Si1 C2' 120.19(14)
C15' Si1 C2' 116.51(10)
O3 Si1 C17A 101.6(4)
C17' Si1 C17A 19.4(3)
C15' Si1 C17A 125.2(4)
C2' Si1 C17A 101.9(3)
C18' C17' Si1 114.3(3)
C18A C17A Si1 113.6(8)
Cl2 C1S Cl1 111.4(3)
Cl4 C2S Cl3 111.7(9)

loop_
_geom_bond_atom_site_label_1
_geom_bond_atom_site_label_2
_geom_bond_distance
S1 O4 1.422(2)
S1 O5 1.4342(19)
S1 N1 1.6636(18)
S1 C18 1.758(3)
N1 C9 1.441(3)
N1 C2 1.509(3)
O1 C16 1.215(3)
O2 C13 1.220(3)
C2 N10 1.439(2)
C2 C3 1.561(3)
O3 C12 1.404(2)
O3 Si1 1.6743(15)
C3 C4 1.499(3)
C3 C3' 1.500(3)
C3 C12 1.570(3)
C4 C5 1.380(3)
C4 C9 1.388(3)
C5 C6 1.394(3)
C6 C7 1.377(4)
C7 C8 1.395(4)
C8 C9 1.392(3)
N10 C16 1.354(3)
N10 C11 1.471(2)
C11 C12 1.514(3)
C11 C13 1.521(3)
C13 N14 1.349(3)
N14 C15 1.460(3)
N14 C17 1.467(3)
C15 C16 1.523(3)
C18 C19 1.390(4)
C18 C23 1.405(4)
C19 C20 1.382(4)
C20 C21 1.385(4)
C21 C22 1.384(5)
C22 C23 1.380(4)
N1' C10' 1.392(3)
N1' C2' 1.408(2)
N1' C9' 1.411(3)
C2' C3' 1.369(3)
C2' Si1 1.866(2)
C3' C4' 1.450(3)
C4' C5' 1.395(3)
C4' C9' 1.406(3)
C5' C6' 1.389(3)
C6' C7' 1.390(4)
O6' C10' 1.211(3)
C7' C8' 1.374(4)
C8' C9' 1.401(3)
C10' O7' 1.310(3)
O7' C11' 1.503(14)
O7' C11B 1.506(4)
C11' C12' 1.510(13)
C11' C13' 1.510(14)
C11' C14' 1.518(13)
C11B C12B 1.498(6)
C11B C14B 1.509(6)
C11B C13B 1.540(6)
C15' C16' 1.530(4)
C15' Si1 1.864(3)
Si1 C17' 1.854(3)
Si1 C17A 1.934(10)
C17' C18' 1.493(6)
C17A C18A 1.489(14)
C1S Cl2 1.736(7)
C1S Cl1 1.781(5)
C2S Cl4 1.765(13)
C2S Cl3 1.796(13)
